data_4501619
loop_
_publ_author_name
'Liu, Tian-Fu'
'L\"u, Jian'
'Guo, Zhengang'
'Proserpio, Davide M.'
'Cao, Rong'

_publ_section_title
;
 New Metal&#x2212;Organic Framework with Uninodal 4-Connected Topology
 Displaying Interpenetration, Self-Catenation, and Second-Order Nonlinear
 Optical Response
;
_journal_issue 4
_journal_name_full 'Crystal Growth &amp; Design'
_journal_page_first 1489
_journal_paper_doi 10.1021/cg100174h
_journal_volume 10
_journal_year 2010
_chemical_formula_moiety 'C66 H54 O27 Zn4 '
_chemical_formula_sum 'C66 H54 O27 Zn4'
_chemical_formula_weight 1540.60
_chemical_name_systematic
; 
 ? 
;
_space_group_IT_number 43
_symmetry_cell_setting orthorhombic
_symmetry_space_group_name_Hall 'F 2 -2d'
_symmetry_space_group_name_H-M 'F d d 2'
_atom_sites_solution_hydrogens geom
_atom_sites_solution_primary direct
_atom_sites_solution_secondary difmap
_audit_creation_method SHELXL-97
_cell_angle_alpha 90.00
_cell_angle_beta 90.00
_cell_angle_gamma 90.00
_cell_formula_units_Z 8
_cell_length_a 19.891(3)
_cell_length_b 24.552(5)
_cell_length_c 29.286(6)
_cell_measurement_reflns_used 7038
_cell_measurement_temperature 294.1500
_cell_measurement_theta_max 27.4526
_cell_measurement_theta_min 2.1648
_cell_volume 14302(5)
_computing_cell_refinement 'CrystalClear (Rigaku/MSC Inc., 2005)'
_computing_data_collection 'CrystalClear (Rigaku/MSC Inc., 2005)'
_computing_data_reduction 'CrystalClear (Rigaku/MSC Inc., 2005)'
_computing_molecular_graphics 'SHELXL-97 (Sheldrick, 1997)'
_computing_publication_material 'SHELXL-97 (Sheldrick, 1997)'
_computing_structure_refinement 'SHELXL-97 (Sheldrick, 1997)'
_computing_structure_solution 'SHELXS-97 (Sheldrick, 1990)'
_diffrn_ambient_temperature 294.1500
_diffrn_detector_area_resol_mean 28.5714
_diffrn_measured_fraction_theta_full 0.993
_diffrn_measured_fraction_theta_max 0.993
_diffrn_measurement_device_type
;
Saturn70 (4x4 bin mode)
;
_diffrn_measurement_method CCD_Profile_fitting
_diffrn_radiation_monochromator graphite
_diffrn_radiation_source 'fine-focus sealed tube'
_diffrn_radiation_type MoK\a
_diffrn_radiation_wavelength 0.71073
_diffrn_reflns_av_R_equivalents 0.0462
_diffrn_reflns_av_sigmaI/netI 0.0692
_diffrn_reflns_limit_h_max 17
_diffrn_reflns_limit_h_min -23
_diffrn_reflns_limit_k_max 28
_diffrn_reflns_limit_k_min -29
_diffrn_reflns_limit_l_max 34
_diffrn_reflns_limit_l_min -34
_diffrn_reflns_number 22135
_diffrn_reflns_theta_full 25.00
_diffrn_reflns_theta_max 25.00
_diffrn_reflns_theta_min 3.26
_diffrn_standards_decay_% none
_diffrn_standards_interval_count none
_diffrn_standards_interval_time 0
_diffrn_standards_number none
_exptl_absorpt_coefficient_mu 1.405
_exptl_absorpt_correction_T_max 1.0000
_exptl_absorpt_correction_T_min 0.8461
_exptl_absorpt_correction_type multi-scan
_exptl_absorpt_process_details CrystalClear
_exptl_crystal_colour Colorless
_exptl_crystal_density_diffrn 1.431
_exptl_crystal_density_method 'not measured'
_exptl_crystal_description Prism
_exptl_crystal_F_000 6288
_exptl_crystal_size_max 0.2500
_exptl_crystal_size_mid 0.2000
_exptl_crystal_size_min 0.1500
_refine_diff_density_max 2.250
_refine_diff_density_min -0.973
_refine_diff_density_rms 0.132
_refine_ls_abs_structure_details 'Flack H D (1983), Acta Cryst. A39, 876-881'
_refine_ls_abs_structure_Flack 0.05(3)
_refine_ls_extinction_method none
_refine_ls_goodness_of_fit_ref 1.011
_refine_ls_hydrogen_treatment constr
_refine_ls_matrix_type full
_refine_ls_number_parameters 440
_refine_ls_number_reflns 6025
_refine_ls_number_restraints 16
_refine_ls_restrained_S_all 1.015
_refine_ls_R_factor_all 0.0970
_refine_ls_R_factor_gt 0.0838
_refine_ls_shift/su_max 0.001
_refine_ls_shift/su_mean 0.000
_refine_ls_structure_factor_coef Fsqd
_refine_ls_weighting_details 'calc w=1/[\s^2^(Fo^2^)+(0.1713P)^2^+0.0000P] where P=(Fo^2^+2Fc^2^)/3'
_refine_ls_weighting_scheme calc
_refine_ls_wR_factor_gt 0.2245
_refine_ls_wR_factor_ref 0.2407
_reflns_number_gt 4362
_reflns_number_total 6025
_reflns_threshold_expression >2sigma(I)
_cod_data_source_file cg100174h_si_002.cif
_cod_data_source_block a
_cod_depositor_comments
;
The following automatic conversions were performed:

'_exptl_absorpt_correction_type' value 'Multi-scan' changed to
'multi-scan' according to
/home/saulius/struct/CIF-dictionaries/cif_core.dic dictionary named
'cif_core.dic' version 2.4.2 from 2011-04-26.

Automatic conversion script
Id: cif_fix_values 1715 2011-07-08 13:25:40Z adriana 
;
_cod_original_sg_symbol_H-M fdd2
_cod_original_formula_sum 'C66 H54 O27 Zn4 '
_cod_database_code 4501619

loop_
_symmetry_equiv_pos_as_xyz
'x, y, z'
'-x, -y, z'
'-x+1/4, y+1/4, z+1/4'
'x+1/4, -y+1/4, z+1/4'
'x, y+1/2, z+1/2'
'-x, -y+1/2, z+1/2'
'-x+1/4, y+3/4, z+3/4'
'x+1/4, -y+3/4, z+3/4'
'x+1/2, y, z+1/2'
'-x+1/2, -y, z+1/2'
'-x+3/4, y+1/4, z+3/4'
'x+3/4, -y+1/4, z+3/4'
'x+1/2, y+1/2, z'
'-x+1/2, -y+1/2, z'
'-x+3/4, y+3/4, z+1/4'
'x+3/4, -y+3/4, z+1/4'

loop_
_atom_site_label
_atom_site_type_symbol
_atom_site_fract_x
_atom_site_fract_y
_atom_site_fract_z
_atom_site_U_iso_or_equiv
_atom_site_adp_type
_atom_site_occupancy
_atom_site_symmetry_multiplicity
_atom_site_calc_flag
_atom_site_refinement_flags
Zn1 Zn 0.55886(5) 0.07967(5) 0.39311(5) 0.0669(5) Uani 1 1 d .
Zn2 Zn 0.56063(6) 0.18529(5) 0.45658(4) 0.0591(4) Uani 1 1 d .
O1 O 0.8232(3) 0.3421(3) 0.1390(2) 0.0472(13) Uani 1 1 d .
O2 O 0.6926(4) 0.3030(2) 0.2077(3) 0.068(2) Uani 1 1 d .
O3 O 0.5956(3) 0.3976(3) 0.1641(3) 0.065(2) Uani 1 1 d .
O4 O 0.7469(3) 0.4367(3) 0.0978(2) 0.0559(16) Uani 1 1 d .
O5 O 1.0899(4) 0.2651(6) 0.0391(3) 0.113(4) Uani 1 1 d .
O6 O 1.0135(4) 0.2398(4) -0.0087(3) 0.075(2) Uani 1 1 d .
O7 O 0.5943(3) 0.2134(2) 0.3997(2) 0.0550(15) Uani 1 1 d .
O8 O 0.5926(3) 0.1394(3) 0.3555(2) 0.0565(16) Uani 1 1 d .
O9 O 0.2812(3) 0.3984(3) 0.1893(3) 0.072(2) Uani 1 1 d .
O10 O 0.2891(3) 0.3324(3) 0.1379(3) 0.0631(18) Uani 1 1 d .
O11 O 0.6293(6) 0.5773(5) -0.0617(3) 0.113(3) Uani 1 1 d U
O12 O 0.6032(5) 0.6293(4) -0.0055(3) 0.096(2) Uani 1 1 d U
C1 C 0.7108(3) 0.3728(3) 0.1541(3) 0.0333(15) Uani 1 1 d .
C2 C 0.7532(4) 0.3340(3) 0.1264(3) 0.0450(19) Uani 1 1 d .
H2A H 0.7396 0.2960 0.1327 0.054 Uiso 1 1 calc R
H2B H 0.7469 0.3412 0.0934 0.054 Uiso 1 1 calc R
C3 C 0.7130(4) 0.3587(3) 0.2052(3) 0.0410(17) Uani 1 1 d .
H3A H 0.7590 0.3634 0.2176 0.049 Uiso 1 1 calc R
H3B H 0.6818 0.3822 0.2227 0.049 Uiso 1 1 calc R
C4 C 0.6387(4) 0.3640(4) 0.1365(3) 0.049(2) Uani 1 1 d .
H4A H 0.6353 0.3746 0.1040 0.059 Uiso 1 1 calc R
H4B H 0.6258 0.3252 0.1395 0.059 Uiso 1 1 calc R
C5 C 0.7332(4) 0.4313(3) 0.1462(3) 0.0423(17) Uani 1 1 d .
H5A H 0.6974 0.4570 0.1556 0.051 Uiso 1 1 calc R
H5B H 0.7742 0.4393 0.1642 0.051 Uiso 1 1 calc R
C6 C 0.8697(4) 0.3203(4) 0.1121(3) 0.0468(19) Uani 1 1 d .
C7 C 0.8587(4) 0.2900(4) 0.0738(3) 0.054(2) Uani 1 1 d .
H7A H 0.8139 0.2801 0.0662 0.065 Uiso 1 1 calc R
C8 C 0.9111(5) 0.2732(4) 0.0453(4) 0.056(2) Uani 1 1 d .
H8A H 0.9012 0.2557 0.0172 0.067 Uiso 1 1 calc R
C9 C 0.9765(4) 0.2816(4) 0.0576(3) 0.048(2) Uani 1 1 d .
C10 C 0.9891(4) 0.3112(4) 0.0984(3) 0.056(2) Uani 1 1 d .
H10A H 1.0342 0.3177 0.1078 0.067 Uiso 1 1 calc R
C11 C 0.9362(5) 0.3308(5) 0.1248(4) 0.059(2) Uani 1 1 d .
H11A H 0.9453 0.3513 0.1515 0.071 Uiso 1 1 calc R
C12 C 1.0310(5) 0.2614(5) 0.0274(3) 0.061(3) Uani 1 1 d .
C13 C 0.6722(5) 0.2805(3) 0.2478(3) 0.049(2) Uani 1 1 d .
C14 C 0.6490(5) 0.2269(4) 0.2430(4) 0.061(2) Uani 1 1 d .
H14A H 0.6487 0.2106 0.2136 0.073 Uiso 1 1 calc R
C15 C 0.6270(5) 0.1981(3) 0.2792(3) 0.051(2) Uani 1 1 d .
H15A H 0.6102 0.1622 0.2751 0.061 Uiso 1 1 calc R
C16 C 0.6290(4) 0.2213(3) 0.3228(3) 0.0472(19) Uani 1 1 d .
C17 C 0.6519(5) 0.2740(4) 0.3280(3) 0.051(2) Uani 1 1 d .
H17A H 0.6519 0.2904 0.3574 0.061 Uiso 1 1 calc R
C18 C 0.6754(4) 0.3034(3) 0.2900(3) 0.050(2) Uani 1 1 d .
H18A H 0.6933 0.3390 0.2937 0.060 Uiso 1 1 calc R
C19 C 0.6044(4) 0.1887(3) 0.3629(3) 0.0429(18) Uani 1 1 d .
C20 C 0.5287(4) 0.3876(4) 0.1632(4) 0.054(2) Uani 1 1 d .
C21 C 0.4962(5) 0.3504(4) 0.1338(4) 0.061(3) Uani 1 1 d .
H21A H 0.5222 0.3291 0.1132 0.074 Uiso 1 1 calc R
C22 C 0.4288(4) 0.3447(4) 0.1346(4) 0.060(3) Uani 1 1 d .
H22A H 0.4077 0.3198 0.1142 0.072 Uiso 1 1 calc R
C23 C 0.3907(4) 0.3741(4) 0.1642(4) 0.053(2) Uani 1 1 d .
C24 C 0.4208(5) 0.4118(5) 0.1922(5) 0.070(3) Uani 1 1 d .
H24A H 0.3937 0.4331 0.2121 0.084 Uiso 1 1 calc R
C25 C 0.4885(5) 0.4194(5) 0.1922(4) 0.065(3) Uani 1 1 d .
H25A H 0.5084 0.4459 0.2116 0.078 Uiso 1 1 calc R
C26 C 0.3145(4) 0.3685(4) 0.1635(4) 0.057(3) Uani 1 1 d .
C27 C 0.7184(4) 0.4760(3) 0.0715(3) 0.0436(18) Uani 1 1 d .
C28 C 0.7219(7) 0.4670(6) 0.0259(4) 0.087(4) Uani 1 1 d .
H28A H 0.7417 0.4344 0.0147 0.105 Uiso 1 1 calc R
C29 C 0.6965(7) 0.5054(7) -0.0046(4) 0.091(5) Uani 1 1 d .
H29A H 0.6998 0.4995 -0.0366 0.110 Uiso 1 1 calc R
C30 C 0.6664(6) 0.5522(5) 0.0120(4) 0.074(3) Uani 1 1 d .
C31 C 0.6662(5) 0.5603(4) 0.0569(4) 0.056(2) Uani 1 1 d .
H31A H 0.6461 0.5929 0.0678 0.067 Uiso 1 1 calc R
C32 C 0.6929(4) 0.5251(3) 0.0888(3) 0.048(2) Uani 1 1 d .
H32A H 0.6940 0.5336 0.1204 0.058 Uiso 1 1 calc R
C33 C 0.6300(8) 0.5892(7) -0.0210(5) 0.100(3) Uani 1 1 d U
O1W O 0.5000 0.5000 0.0291(5) 0.092(4) Uani 1 2 d S
O2W O 0.5761(6) 0.0172(3) 0.3524(5) 0.121(5) Uani 1 1 d .

loop_
_atom_site_aniso_label
_atom_site_aniso_U_11
_atom_site_aniso_U_22
_atom_site_aniso_U_33
_atom_site_aniso_U_23
_atom_site_aniso_U_13
_atom_site_aniso_U_12
Zn1 0.0375(6) 0.0481(6) 0.1152(12) 0.0130(6) 0.0075(6) 0.0001(4)
Zn2 0.0711(8) 0.0632(7) 0.0429(6) 0.0087(5) 0.0086(5) 0.0203(5)
O1 0.039(3) 0.065(3) 0.038(3) -0.002(3) 0.004(2) 0.011(2)
O2 0.121(6) 0.035(3) 0.047(4) 0.003(3) 0.029(4) -0.022(3)
O3 0.031(3) 0.068(4) 0.097(6) -0.031(4) 0.014(3) -0.008(3)
O4 0.064(4) 0.053(3) 0.050(4) 0.023(3) 0.015(3) 0.016(3)
O5 0.045(4) 0.207(12) 0.088(7) -0.051(7) 0.012(4) 0.007(5)
O6 0.078(5) 0.095(6) 0.053(4) -0.015(4) 0.012(3) 0.030(4)
O7 0.061(4) 0.050(3) 0.054(4) 0.006(3) 0.023(3) 0.004(3)
O8 0.061(4) 0.053(4) 0.055(4) 0.011(3) 0.005(3) -0.004(3)
O9 0.046(4) 0.101(6) 0.068(5) -0.002(4) 0.013(3) 0.016(4)
O10 0.036(3) 0.074(4) 0.080(5) 0.003(4) 0.002(3) -0.004(3)
O11 0.122(5) 0.159(7) 0.060(4) 0.027(5) -0.005(4) 0.065(5)
O12 0.097(5) 0.120(6) 0.070(4) 0.035(4) -0.003(4) 0.050(4)
C1 0.031(3) 0.031(3) 0.038(4) 0.003(3) 0.008(3) 0.002(3)
C2 0.047(5) 0.036(4) 0.053(5) 0.002(4) 0.010(4) 0.005(3)
C3 0.060(4) 0.025(3) 0.038(4) 0.004(3) 0.015(4) -0.007(3)
C4 0.042(4) 0.052(4) 0.054(5) -0.008(4) 0.007(4) -0.004(3)
C5 0.055(5) 0.036(4) 0.036(4) 0.007(3) 0.001(3) -0.001(3)
C6 0.043(4) 0.055(5) 0.042(5) 0.011(4) 0.004(3) 0.008(3)
C7 0.038(4) 0.075(6) 0.049(5) -0.013(5) 0.012(4) 0.000(4)
C8 0.050(5) 0.064(6) 0.053(6) -0.013(4) 0.001(4) 0.003(4)
C9 0.042(4) 0.050(4) 0.052(5) 0.002(4) 0.016(4) 0.008(3)
C10 0.038(4) 0.083(6) 0.047(5) 0.003(5) -0.007(3) 0.008(4)
C11 0.054(5) 0.068(6) 0.055(6) -0.015(5) -0.017(4) 0.008(4)
C12 0.054(6) 0.091(7) 0.038(5) 0.002(5) 0.004(4) 0.020(5)
C13 0.063(5) 0.042(4) 0.041(5) 0.009(4) 0.023(4) -0.003(4)
C14 0.083(7) 0.046(5) 0.054(6) -0.004(4) 0.016(5) 0.000(4)
C15 0.061(5) 0.037(4) 0.055(5) 0.009(4) 0.014(4) -0.010(3)
C16 0.052(5) 0.041(4) 0.049(5) 0.009(4) 0.018(4) 0.010(3)
C17 0.061(5) 0.046(4) 0.047(5) 0.005(4) 0.015(4) 0.010(4)
C18 0.051(5) 0.042(4) 0.058(6) -0.003(4) 0.013(4) -0.009(3)
C19 0.044(4) 0.034(4) 0.050(5) 0.005(4) 0.005(3) -0.001(3)
C20 0.039(4) 0.050(5) 0.073(7) -0.008(5) 0.004(4) 0.002(4)
C21 0.047(5) 0.057(5) 0.081(8) -0.017(5) 0.011(5) -0.005(4)
C22 0.033(4) 0.064(6) 0.083(7) -0.018(5) 0.000(4) 0.002(4)
C23 0.033(4) 0.064(5) 0.062(6) 0.002(4) 0.001(4) -0.010(4)
C24 0.035(5) 0.085(7) 0.091(8) -0.007(6) 0.009(5) 0.011(4)
C25 0.044(5) 0.077(7) 0.073(7) -0.026(5) 0.007(4) 0.002(4)
C26 0.046(5) 0.059(6) 0.066(7) 0.024(5) 0.004(4) 0.010(4)
C27 0.034(4) 0.049(4) 0.048(5) 0.008(4) -0.004(3) 0.002(3)
C28 0.111(10) 0.102(9) 0.049(7) 0.006(6) 0.014(6) 0.041(8)
C29 0.108(10) 0.125(12) 0.042(6) 0.015(7) 0.005(5) 0.060(9)
C30 0.069(7) 0.096(9) 0.057(7) 0.021(6) -0.002(5) 0.024(6)
C31 0.067(6) 0.046(5) 0.055(6) 0.005(4) -0.017(4) 0.009(4)
C32 0.062(5) 0.040(4) 0.043(5) 0.007(4) -0.009(4) 0.012(3)
C33 0.102(5) 0.137(6) 0.060(4) 0.034(5) -0.002(4) 0.059(4)
O1W 0.099(9) 0.103(9) 0.073(8) 0.000 0.000 -0.020(7)
O2W 0.130(8) 0.047(4) 0.185(13) -0.011(6) 0.078(8) -0.016(4)

loop_
_atom_type_symbol
_atom_type_description
_atom_type_scat_dispersion_real
_atom_type_scat_dispersion_imag
_atom_type_scat_source
C C 0.0033 0.0016 'International Tables Vol C Tables 4.2.6.8 and 6.1.1.4'
H H 0.0000 0.0000 'International Tables Vol C Tables 4.2.6.8 and 6.1.1.4'
N N 0.0061 0.0033 'International Tables Vol C Tables 4.2.6.8 and 6.1.1.4'
O O 0.0106 0.0060 'International Tables Vol C Tables 4.2.6.8 and 6.1.1.4'
Zn Zn 0.2839 1.4301 'International Tables Vol C Tables 4.2.6.8 and 6.1.1.4'

loop_
_geom_angle_atom_site_label_1
_geom_angle_atom_site_label_2
_geom_angle_atom_site_label_3
_geom_angle
_geom_angle_site_symmetry_1
_geom_angle_site_symmetry_3
O11 Zn1 O8 99.3(4) 5_545 .
O11 Zn1 O10 141.1(4) 5_545 15_545
O8 Zn1 O10 105.9(3) . 15_545
O11 Zn1 O2W 105.3(6) 5_545 .
O8 Zn1 O2W 100.5(4) . .
O10 Zn1 O2W 98.8(4) 15_545 .
O6 Zn2 O7 112.2(3) 9_455 .
O6 Zn2 O12 113.5(4) 9_455 5_545
O7 Zn2 O12 126.3(3) . 5_545
O6 Zn2 O9 90.2(4) 9_455 15_545
O7 Zn2 O9 104.4(3) . 15_545
O12 Zn2 O9 102.1(4) 5_545 15_545
C6 O1 C2 117.4(7) . .
C13 O2 C3 121.1(8) . .
C20 O3 C4 118.2(7) . .
C27 O4 C5 122.8(7) . .
C12 O6 Zn2 127.9(7) . 9_554
C19 O7 Zn2 128.9(5) . .
C19 O8 Zn1 133.8(6) . .
C26 O9 Zn2 149.7(8) . 11_554
C26 O10 Zn1 112.0(6) . 11_554
C33 O11 Zn1 131.9(10) . 5_554
C33 O12 Zn2 123.2(9) . 5_554
C2 C1 C5 110.6(6) . .
C2 C1 C4 104.6(7) . .
C5 C1 C4 110.8(6) . .
C2 C1 C3 111.5(6) . .
C5 C1 C3 110.5(6) . .
C4 C1 C3 108.7(6) . .
O1 C2 C1 108.2(7) . .
O1 C2 H2A 110.1 . .
C1 C2 H2A 110.1 . .
O1 C2 H2B 110.1 . .
C1 C2 H2B 110.1 . .
H2A C2 H2B 108.4 . .
O2 C3 C1 104.8(7) . .
O2 C3 H3A 110.8 . .
C1 C3 H3A 110.8 . .
O2 C3 H3B 110.8 . .
C1 C3 H3B 110.8 . .
H3A C3 H3B 108.9 . .
O3 C4 C1 106.7(7) . .
O3 C4 H4A 110.4 . .
C1 C4 H4A 110.4 . .
O3 C4 H4B 110.4 . .
C1 C4 H4B 110.4 . .
H4A C4 H4B 108.6 . .
O4 C5 C1 106.8(6) . .
O4 C5 H5A 110.4 . .
C1 C5 H5A 110.4 . .
O4 C5 H5B 110.4 . .
C1 C5 H5B 110.4 . .
H5A C5 H5B 108.6 . .
O1 C6 C7 126.6(8) . .
O1 C6 C11 115.3(9) . .
C7 C6 C11 118.2(8) . .
C6 C7 C8 122.1(9) . .
C6 C7 H7A 119.0 . .
C8 C7 H7A 119.0 . .
C9 C8 C7 120.6(9) . .
C9 C8 H8A 119.7 . .
C7 C8 H8A 119.7 . .
C8 C9 C10 118.0(7) . .
C8 C9 C12 119.1(9) . .
C10 C9 C12 122.9(8) . .
C11 C10 C9 120.6(8) . .
C11 C10 H10A 119.7 . .
C9 C10 H10A 119.7 . .
C10 C11 C6 120.3(9) . .
C10 C11 H11A 119.8 . .
C6 C11 H11A 119.8 . .
O5 C12 O6 122.8(9) . .
O5 C12 C9 120.4(10) . .
O6 C12 C9 116.7(9) . .
C18 C13 O2 127.2(8) . .
C18 C13 C14 119.7(8) . .
O2 C13 C14 113.1(8) . .
C15 C14 C13 121.4(9) . .
C15 C14 H14A 119.3 . .
C13 C14 H14A 119.3 . .
C14 C15 C16 119.6(8) . .
C14 C15 H15A 120.2 . .
C16 C15 H15A 120.2 . .
C17 C16 C15 119.6(8) . .
C17 C16 C19 121.3(8) . .
C15 C16 C19 119.1(7) . .
C16 C17 C18 120.1(9) . .
C16 C17 H17A 119.9 . .
C18 C17 H17A 119.9 . .
C13 C18 C17 119.5(8) . .
C13 C18 H18A 120.3 . .
C17 C18 H18A 120.3 . .
O7 C19 O8 126.0(8) . .
O7 C19 C16 117.8(7) . .
O8 C19 C16 116.1(8) . .
O3 C20 C25 116.6(8) . .
O3 C20 C21 125.3(8) . .
C25 C20 C21 118.0(8) . .
C22 C21 C20 120.8(9) . .
C22 C21 H21A 119.6 . .
C20 C21 H21A 119.6 . .
C21 C22 C23 120.6(10) . .
C21 C22 H22A 119.7 . .
C23 C22 H22A 119.7 . .
C22 C23 C24 119.7(8) . .
C22 C23 C26 119.9(9) . .
C24 C23 C26 120.3(9) . .
C25 C24 C23 121.7(10) . .
C25 C24 H24A 119.2 . .
C23 C24 H24A 119.2 . .
C24 C25 C20 119.2(10) . .
C24 C25 H25A 120.4 . .
C20 C25 H25A 120.4 . .
O9 C26 O10 124.1(9) . .
O9 C26 C23 117.9(10) . .
O10 C26 C23 117.9(9) . .
C28 C27 O4 114.9(9) . .
C28 C27 C32 121.0(9) . .
O4 C27 C32 123.9(8) . .
C27 C28 C29 120.1(12) . .
C27 C28 H28A 119.9 . .
C29 C28 H28A 119.9 . .
C30 C29 C28 119.6(11) . .
C30 C29 H29A 120.2 . .
C28 C29 H29A 120.2 . .
C31 C30 C29 118.1(10) . .
C31 C30 C33 122.8(11) . .
C29 C30 C33 118.8(12) . .
C30 C31 C32 125.2(10) . .
C30 C31 H31A 117.4 . .
C32 C31 H31A 117.4 . .
C31 C32 C27 115.7(9) . .
C31 C32 H32A 122.2 . .
C27 C32 H32A 122.2 . .
O12 C33 O11 123.8(12) . .
O12 C33 C30 117.3(13) . .
O11 C33 C30 118.9(13) . .

loop_
_geom_bond_atom_site_label_1
_geom_bond_atom_site_label_2
_geom_bond_distance
_geom_bond_site_symmetry_2
Zn1 O11 1.928(10) 5_545
Zn1 O8 1.954(6) .
Zn1 O10 1.955(6) 15_545
Zn1 O2W 1.972(10) .
Zn2 O6 1.924(7) 9_455
Zn2 O7 1.925(6) .
Zn2 O12 1.961(8) 5_545
Zn2 O9 2.101(7) 15_545
O1 C6 1.328(10) .
O1 C2 1.455(10) .
O2 C13 1.361(11) .
O2 C3 1.429(9) .
O3 C20 1.355(11) .
O3 C4 1.438(11) .
O4 C27 1.358(10) .
O4 C5 1.450(11) .
O5 C12 1.224(13) .
O6 C12 1.234(13) .
O6 Zn2 1.924(7) 9_554
O7 C19 1.251(11) .
O8 C19 1.252(10) .
O9 C26 1.243(13) .
O9 Zn2 2.101(7) 11_554
O10 C26 1.267(13) .
O10 Zn1 1.955(6) 11_554
O11 C33 1.227(17) .
O11 Zn1 1.928(10) 5_554
O12 C33 1.208(18) .
O12 Zn2 1.961(8) 5_554
C1 C2 1.508(10) .
C1 C5 1.523(10) .
C1 C4 1.539(11) .
C1 C3 1.539(12) .
C2 H2A 0.9900 .
C2 H2B 0.9900 .
C3 H3A 0.9900 .
C3 H3B 0.9900 .
C4 H4A 0.9900 .
C4 H4B 0.9900 .
C5 H5A 0.9900 .
C5 H5B 0.9900 .
C6 C7 1.363(13) .
C6 C11 1.398(13) .
C7 C8 1.398(13) .
C7 H7A 0.9500 .
C8 C9 1.364(14) .
C8 H8A 0.9500 .
C9 C10 1.419(14) .
C9 C12 1.485(12) .
C10 C11 1.391(14) .
C10 H10A 0.9500 .
C11 H11A 0.9500 .
C13 C18 1.357(13) .
C13 C14 1.402(13) .
C14 C15 1.347(14) .
C14 H14A 0.9500 .
C15 C16 1.399(14) .
C15 H15A 0.9500 .
C16 C17 1.379(13) .
C16 C19 1.504(12) .
C17 C18 1.408(13) .
C17 H17A 0.9500 .
C18 H18A 0.9500 .
C20 C25 1.402(13) .
C20 C21 1.413(14) .
C21 C22 1.348(12) .
C21 H21A 0.9500 .
C22 C23 1.361(14) .
C22 H22A 0.9500 .
C23 C24 1.373(15) .
C23 C26 1.522(13) .
C24 C25 1.359(13) .
C24 H24A 0.9500 .
C25 H25A 0.9500 .
C27 C28 1.356(15) .
C27 C32 1.402(12) .
C28 C29 1.394(18) .
C28 H28A 0.9500 .
C29 C30 1.384(18) .
C29 H29A 0.9500 .
C30 C31 1.329(16) .
C30 C33 1.511(15) .
C31 C32 1.379(13) .
C31 H31A 0.9500 .
C32 H32A 0.9500 .
